data_1506547
loop_
_publ_author_name
'Bag, Bamaprasad'
'Bharadwaj, Parimal K.'

_publ_section_title
;
 Attachment of electron-withdrawing 2,4-dinitrobenzene groups to a
 cryptand-based receptor for Cu(II)/H+ specific exciplex and monomer
 emissions.
;
_journal_issue 8
_journal_name_full 'Organic letters'
_journal_page_first 1573
_journal_page_last 1576
_journal_paper_doi 10.1021/ol050254v
_journal_volume 7
_journal_year 2005
_chemical_formula_moiety 'C69 H67 N7 O7'
_chemical_formula_sum 'C69 H67 N7 O7'
_chemical_formula_weight 1106.30
_chemical_melting_point 412.15
_chemical_name_systematic
;

 ?

;
_space_group_IT_number 14
_symmetry_cell_setting monoclinic
_symmetry_space_group_name_Hall '-P 2yn'
_symmetry_space_group_name_H-M 'P 1 21/n 1'
_atom_sites_solution_hydrogens geom
_atom_sites_solution_primary direct
_atom_sites_solution_secondary difmap
_audit_creation_method SHELXL-97
_cell_angle_alpha 90.00
_cell_angle_beta 110.001(3)
_cell_angle_gamma 90.00
_cell_formula_units_Z 4
_cell_length_a 12.4950(3)
_cell_length_b 33.60100(10)
_cell_length_c 14.1070(2)
_cell_measurement_reflns_used 900
_cell_measurement_temperature 293(2)
_cell_measurement_theta_max +28
_cell_measurement_theta_min -28
_cell_volume 5565.53(19)
_computing_cell_refinement 'SAINT 6.45 (BRUKER, 2003)'
_computing_data_collection 'SMART 5.628 (BRUKER, 2003)'
_computing_data_reduction 'SAINT 6.45 (BRUKER, 2003)'
_computing_molecular_graphics 'DIAMOND 2.1 e'
_computing_publication_material 'Wingx publication routine (Farrugia 1999)'
_computing_structure_refinement 'SHELXL-97 (Sheldrick, 1997)'
_computing_structure_solution SIR-97
_diffrn_ambient_temperature 293(2)
_diffrn_measured_fraction_theta_full 0.998
_diffrn_measured_fraction_theta_max 0.998
_diffrn_measurement_device_type 'CCD BRUKER SMART APEX'
_diffrn_measurement_method /-w-scans
_diffrn_radiation_monochromator graphite
_diffrn_radiation_source 'fine-focus sealed tube'
_diffrn_radiation_type MoK\a
_diffrn_radiation_wavelength 0.71073
_diffrn_reflns_av_R_equivalents 0.0407
_diffrn_reflns_av_sigmaI/netI 0.0475
_diffrn_reflns_limit_h_max 14
_diffrn_reflns_limit_h_min -14
_diffrn_reflns_limit_k_max 39
_diffrn_reflns_limit_k_min -39
_diffrn_reflns_limit_l_max 16
_diffrn_reflns_limit_l_min -13
_diffrn_reflns_number 29206
_diffrn_reflns_theta_full 25.00
_diffrn_reflns_theta_max 25.00
_diffrn_reflns_theta_min 1.96
_exptl_absorpt_coefficient_mu 0.086
_exptl_absorpt_correction_T_max 0.9923
_exptl_absorpt_correction_T_min 0.9880
_exptl_absorpt_correction_type empirical
_exptl_absorpt_process_details 'SADABS 2.1 (BRUKER, 2003)'
_exptl_crystal_colour Orange
_exptl_crystal_density_diffrn 1.320
_exptl_crystal_density_method 'not measured'
_exptl_crystal_description 'Rectangular parallelepiped'
_exptl_crystal_F_000 2344
_exptl_crystal_size_max 0.14
_exptl_crystal_size_mid 0.12
_exptl_crystal_size_min 0.09
_refine_diff_density_max 0.598
_refine_diff_density_min -0.282
_refine_diff_density_rms 0.059
_refine_ls_extinction_method none
_refine_ls_goodness_of_fit_ref 1.024
_refine_ls_hydrogen_treatment mixed
_refine_ls_matrix_type full
_refine_ls_number_parameters 748
_refine_ls_number_reflns 9769
_refine_ls_number_restraints 0
_refine_ls_restrained_S_all 1.024
_refine_ls_R_factor_all 0.0808
_refine_ls_R_factor_gt 0.0610
_refine_ls_shift/su_max 0.000
_refine_ls_shift/su_mean 0.000
_refine_ls_structure_factor_coef Fsqd
_refine_ls_weighting_details 'calc w=1/[\s^2^(Fo^2^)+(0.1129P)^2^+1.6962P] where P=(Fo^2^+2Fc^2^)/3'
_refine_ls_weighting_scheme calc
_refine_ls_wR_factor_gt 0.1705
_refine_ls_wR_factor_ref 0.1836
_reflns_number_gt 7497
_reflns_number_total 9769
_reflns_threshold_expression >2sigma(I)
_cod_data_source_file ol050254vsi20050208_033910.cif
_cod_data_source_block 5
_cod_depositor_comments
;
The following automatic conversions were performed:

'_chemical_melting_point' value '139 degree C' was changed to
'412.15' - it was converted from degrees Celsius(C) to
Kelvins(K).

'_symmetry_cell_setting' value 'Monoclinic' changed to
'monoclinic' according to
/home/saulius/struct/CIF-dictionaries/cif_core.dic dictionary named
'cif_core.dic' version 2.4.1 from
2010-06-29.

'_exptl_absorpt_correction_type' value 'Empirical'
changed to 'empirical' according to
/home/saulius/struct/CIF-dictionaries/cif_core.dic dictionary named
'cif_core.dic' version 2.4.1 from 2010-06-29.

Automatic conversion script
Id: cif_fix_values 1715 2011-07-08 13:25:40Z adriana 
;
_cod_original_cell_volume 5565.52(16)
_cod_database_code 1506547

loop_
_symmetry_equiv_pos_as_xyz
'x, y, z'
'-x+1/2, y+1/2, -z+1/2'
'-x, -y, -z'
'x-1/2, -y-1/2, z-1/2'

loop_
_atom_site_label
_atom_site_type_symbol
_atom_site_fract_x
_atom_site_fract_y
_atom_site_fract_z
_atom_site_U_iso_or_equiv
_atom_site_adp_type
_atom_site_occupancy
_atom_site_symmetry_multiplicity
_atom_site_calc_flag
_atom_site_refinement_flags
O1 O 0.45665(13) 0.06106(5) 0.41015(13) 0.0256(4) Uani 1 1 d .
O2 O 0.50038(15) 0.18989(5) 0.37597(13) 0.0330(4) Uani 1 1 d .
O3 O 0.70854(14) 0.13572(5) 0.72668(13) 0.0303(4) Uani 1 1 d .
O4 O 1.22625(18) 0.10389(6) 0.71081(18) 0.0494(6) Uani 1 1 d .
O5 O 1.2554(2) 0.09904(7) 0.5703(2) 0.0659(7) Uani 1 1 d .
O6 O 1.2474(2) 0.24357(6) 0.4755(2) 0.0580(7) Uani 1 1 d .
O7 O 1.10952(17) 0.27904(6) 0.48515(15) 0.0424(5) Uani 1 1 d .
N1 N 0.49741(18) 0.15150(6) 0.56551(16) 0.0294(5) Uani 1 1 d .
N2 N 0.79340(16) 0.07415(6) 0.44266(15) 0.0236(5) Uani 1 1 d .
N3 N 0.59467(16) 0.00588(6) 0.31869(15) 0.0217(4) Uani 1 1 d .
N4 N 0.64661(17) 0.15596(6) 0.26138(16) 0.0268(5) Uani 1 1 d .
N5 N 0.97260(17) 0.11226(6) 0.61729(16) 0.0264(5) Uani 1 1 d .
N6 N 1.20851(19) 0.11340(6) 0.6239(2) 0.0343(6) Uani 1 1 d .
N7 N 1.1589(2) 0.24773(7) 0.49227(18) 0.0374(6) Uani 1 1 d .
C1 C 0.5306(2) 0.11759(7) 0.5148(2) 0.0273(6) Uani 1 1 d .
H1A H 0.5748 0.0986 0.5647 0.033 Uiso 1 1 calc R
H1B H 0.5772 0.1269 0.4767 0.033 Uiso 1 1 calc R
C2 C 0.4238(2) 0.09777(7) 0.4446(2) 0.0281(6) Uani 1 1 d .
H2A H 0.3710 0.0926 0.4801 0.034 Uiso 1 1 calc R
H2B H 0.3866 0.1150 0.3877 0.034 Uiso 1 1 calc R
C3 C 0.3708(2) 0.03583(7) 0.35737(18) 0.0238(5) Uani 1 1 d .
C4 C 0.2558(2) 0.04540(8) 0.32635(19) 0.0274(6) Uani 1 1 d .
H4 H 0.2333 0.0703 0.3415 0.033 Uiso 1 1 calc R
C5 C 0.1746(2) 0.01809(8) 0.2731(2) 0.0328(6) Uani 1 1 d .
H5 H 0.0978 0.0248 0.2520 0.039 Uiso 1 1 calc R
C6 C 0.2072(2) -0.01933(8) 0.25088(19) 0.0307(6) Uani 1 1 d .
H6 H 0.1527 -0.0376 0.2146 0.037 Uiso 1 1 calc R
C7 C 0.3208(2) -0.02910(7) 0.28308(19) 0.0274(6) Uani 1 1 d .
H7 H 0.3422 -0.0542 0.2686 0.033 Uiso 1 1 calc R
C8 C 0.4053(2) -0.00220(7) 0.33718(18) 0.0226(5) Uani 1 1 d .
C9 C 0.5297(2) -0.01341(7) 0.37460(18) 0.0231(5) Uani 1 1 d .
H9A H 0.5628 -0.0062 0.4453 0.028 Uiso 1 1 calc R
H9B H 0.5362 -0.0420 0.3695 0.028 Uiso 1 1 calc R
C10 C 0.7160(2) 0.00558(7) 0.38036(19) 0.0246(5) Uani 1 1 d .
H10A H 0.7609 0.0106 0.3375 0.030 Uiso 1 1 calc R
H10B H 0.7365 -0.0205 0.4104 0.030 Uiso 1 1 calc R
C11 C 0.7443(2) 0.03692(7) 0.46384(18) 0.0252(5) Uani 1 1 d .
H11A H 0.6751 0.0433 0.4772 0.030 Uiso 1 1 calc R
H11B H 0.7973 0.0254 0.5248 0.030 Uiso 1 1 calc R
C12 C 0.5450(3) 0.18965(8) 0.5544(2) 0.0359(7) Uani 1 1 d .
H12A H 0.6236 0.1858 0.5592 0.043 Uiso 1 1 calc R
H12B H 0.5450 0.2066 0.6102 0.043 Uiso 1 1 calc R
C13 C 0.4835(3) 0.21076(8) 0.4578(2) 0.0416(7) Uani 1 1 d .
H13A H 0.4028 0.2121 0.4478 0.050 Uiso 1 1 calc R
H13B H 0.5121 0.2377 0.4607 0.050 Uiso 1 1 calc R
C14 C 0.4380(2) 0.20175(8) 0.2805(2) 0.0310(6) Uani 1 1 d .
C15 C 0.3696(2) 0.23594(8) 0.2587(2) 0.0390(7) Uani 1 1 d .
H15 H 0.3671 0.2527 0.3104 0.047 Uiso 1 1 calc R
C16 C 0.3073(2) 0.24439(9) 0.1616(3) 0.0451(8) Uani 1 1 d .
H16 H 0.2606 0.2667 0.1475 0.054 Uiso 1 1 calc R
C17 C 0.3115(2) 0.22051(9) 0.0827(2) 0.0405(7) Uani 1 1 d .
H17 H 0.2678 0.2266 0.0164 0.049 Uiso 1 1 calc R
C18 C 0.3820(2) 0.18751(8) 0.1046(2) 0.0356(6) Uani 1 1 d .
H18 H 0.3862 0.1716 0.0520 0.043 Uiso 1 1 calc R
C19 C 0.4464(2) 0.17758(7) 0.2028(2) 0.0293(6) Uani 1 1 d .
C20 C 0.5274(2) 0.14253(7) 0.2290(2) 0.0286(6) Uani 1 1 d .
H20A H 0.5152 0.1272 0.2826 0.034 Uiso 1 1 calc R
H20B H 0.5119 0.1254 0.1705 0.034 Uiso 1 1 calc R
C21 C 0.7238(2) 0.13596(7) 0.34925(19) 0.0251(5) Uani 1 1 d .
H21A H 0.7030 0.1432 0.4072 0.030 Uiso 1 1 calc R
H21B H 0.8001 0.1460 0.3610 0.030 Uiso 1 1 calc R
C22 C 0.7269(2) 0.09079(7) 0.34372(19) 0.0284(6) Uani 1 1 d .
H22A H 0.6499 0.0804 0.3225 0.034 Uiso 1 1 calc R
H22B H 0.7609 0.0829 0.2942 0.034 Uiso 1 1 calc R
C23 C 0.5046(2) 0.14242(8) 0.6687(2) 0.0335(6) Uani 1 1 d .
H23A H 0.4892 0.1143 0.6722 0.040 Uiso 1 1 calc R
H23B H 0.4444 0.1569 0.6826 0.040 Uiso 1 1 calc R
C24 C 0.6163(2) 0.15186(8) 0.7521(2) 0.0325(6) Uani 1 1 d .
H24A H 0.6253 0.1805 0.7605 0.039 Uiso 1 1 calc R
H24B H 0.6161 0.1405 0.8152 0.039 Uiso 1 1 calc R
C25 C 0.8163(2) 0.14376(7) 0.79182(19) 0.0278(6) Uani 1 1 d .
C26 C 0.8396(2) 0.16086(8) 0.8861(2) 0.0335(6) Uani 1 1 d .
H26 H 0.7806 0.1683 0.9085 0.040 Uiso 1 1 calc R
C27 C 0.9513(2) 0.16672(8) 0.9463(2) 0.0354(6) Uani 1 1 d .
H27 H 0.9673 0.1787 1.0091 0.043 Uiso 1 1 calc R
C28 C 1.0393(2) 0.15519(9) 0.9155(2) 0.0387(7) Uani 1 1 d .
H28 H 1.1143 0.1584 0.9579 0.046 Uiso 1 1 calc R
C29 C 1.0156(2) 0.13851(8) 0.8195(2) 0.0327(6) Uani 1 1 d .
H29 H 1.0753 0.1309 0.7983 0.039 Uiso 1 1 calc R
C30 C 0.9047(2) 0.13322(7) 0.75608(18) 0.0252(5) Uani 1 1 d .
C31 C 0.8743(2) 0.11617(8) 0.65037(19) 0.0284(6) Uani 1 1 d .
H31A H 0.8398 0.0902 0.6485 0.034 Uiso 1 1 calc R
H31B H 0.8183 0.1333 0.6035 0.034 Uiso 1 1 calc R
C32 C 0.9842(2) 0.07343(7) 0.57290(19) 0.0268(6) Uani 1 1 d .
H32A H 0.9595 0.0526 0.6083 0.032 Uiso 1 1 calc R
H32B H 1.0639 0.0689 0.5824 0.032 Uiso 1 1 calc R
C33 C 0.9148(2) 0.07087(7) 0.46047(19) 0.0271(6) Uani 1 1 d .
H33A H 0.9379 0.0921 0.4249 0.032 Uiso 1 1 calc R
H33B H 0.9302 0.0457 0.4340 0.032 Uiso 1 1 calc R
C34 C 0.5731(2) -0.01433(7) 0.22097(18) 0.0226(5) Uani 1 1 d .
H34A H 0.4941 -0.0227 0.1945 0.027 Uiso 1 1 calc R
H34B H 0.6203 -0.0380 0.2313 0.027 Uiso 1 1 calc R
C35 C 0.5981(2) 0.01243(7) 0.14471(18) 0.0238(5) Uani 1 1 d .
C36 C 0.7007(2) 0.00913(8) 0.12391(19) 0.0288(6) Uani 1 1 d .
C37 C 0.7878(2) -0.01942(8) 0.1724(2) 0.0319(6) Uani 1 1 d .
H37 H 0.7768 -0.0367 0.2196 0.038 Uiso 1 1 calc R
C38 C 0.8855(2) -0.02183(9) 0.1512(2) 0.0376(7) Uani 1 1 d .
H38 H 0.9398 -0.0409 0.1831 0.045 Uiso 1 1 calc R
C39 C 0.9052(3) 0.00454(11) 0.0809(2) 0.0480(8) Uani 1 1 d .
H39 H 0.9733 0.0030 0.0679 0.058 Uiso 1 1 calc R
C40 C 0.8261(3) 0.03198(10) 0.0322(2) 0.0439(8) Uani 1 1 d .
H40 H 0.8404 0.0490 -0.0141 0.053 Uiso 1 1 calc R
C41 C 0.7212(2) 0.03508(8) 0.0507(2) 0.0331(6) Uani 1 1 d .
C42 C 0.6382(2) 0.06223(8) -0.0011(2) 0.0344(6) Uani 1 1 d .
H42 H 0.6520 0.0790 -0.0482 0.041 Uiso 1 1 calc R
C43 C 0.5349(2) 0.06511(8) 0.01544(19) 0.0312(6) Uani 1 1 d .
C44 C 0.4466(3) 0.09139(8) -0.0420(2) 0.0359(7) Uani 1 1 d .
H44 H 0.4585 0.1073 -0.0914 0.043 Uiso 1 1 calc R
C45 C 0.3461(3) 0.09359(8) -0.0259(2) 0.0369(7) Uani 1 1 d .
H45 H 0.2891 0.1104 -0.0654 0.044 Uiso 1 1 calc R
C46 C 0.3273(2) 0.07059(8) 0.0502(2) 0.0329(6) Uani 1 1 d .
H46 H 0.2586 0.0727 0.0618 0.039 Uiso 1 1 calc R
C47 C 0.4089(2) 0.04525(7) 0.10698(19) 0.0281(6) Uani 1 1 d .
H47 H 0.3951 0.0306 0.1576 0.034 Uiso 1 1 calc R
C48 C 0.5152(2) 0.04037(7) 0.09131(18) 0.0256(5) Uani 1 1 d .
C49 C 0.6874(2) 0.16159(7) 0.1779(2) 0.0295(6) Uani 1 1 d .
H49A H 0.6295 0.1752 0.1237 0.035 Uiso 1 1 calc R
H49B H 0.7003 0.1358 0.1529 0.035 Uiso 1 1 calc R
C50 C 0.7965(2) 0.18540(8) 0.20803(19) 0.0293(6) Uani 1 1 d .
C51 C 0.7932(2) 0.22505(8) 0.2411(2) 0.0327(6) Uani 1 1 d .
C52 C 0.6923(3) 0.24251(8) 0.2482(2) 0.0376(7) Uani 1 1 d .
H52 H 0.6252 0.2278 0.2281 0.045 Uiso 1 1 calc R
C53 C 0.6914(3) 0.28000(9) 0.2835(2) 0.0429(7) Uani 1 1 d .
H53 H 0.6244 0.2904 0.2882 0.051 Uiso 1 1 calc R
C54 C 0.7928(3) 0.30378(9) 0.3136(2) 0.0412(7) Uani 1 1 d .
H54 H 0.7917 0.3296 0.3367 0.049 Uiso 1 1 calc R
C55 C 0.8888(3) 0.28825(8) 0.3079(2) 0.0428(7) Uani 1 1 d .
H55 H 0.9548 0.3035 0.3293 0.051 Uiso 1 1 calc R
C56 C 0.8942(2) 0.24912(8) 0.2703(2) 0.0365(7) Uani 1 1 d .
C57 C 0.9961(3) 0.23292(9) 0.2651(2) 0.0408(7) Uani 1 1 d .
H57 H 1.0612 0.2487 0.2827 0.049 Uiso 1 1 calc R
C58 C 1.0013(2) 0.19410(8) 0.2343(2) 0.0362(7) Uani 1 1 d .
C59 C 1.1064(3) 0.17729(9) 0.2330(2) 0.0429(7) Uani 1 1 d .
H59 H 1.1714 0.1931 0.2522 0.051 Uiso 1 1 calc R
C60 C 1.1137(3) 0.13953(10) 0.2050(2) 0.0472(8) Uani 1 1 d .
H60 H 1.1824 0.1295 0.2032 0.057 Uiso 1 1 calc R
C61 C 1.0149(3) 0.11493(9) 0.1779(2) 0.0452(8) Uani 1 1 d .
H61 H 1.0202 0.0886 0.1599 0.054 Uiso 1 1 calc R
C62 C 0.9130(3) 0.12920(8) 0.1779(2) 0.0391(7) Uani 1 1 d .
H62 H 0.8501 0.1124 0.1592 0.047 Uiso 1 1 calc R
C63 C 0.9000(2) 0.16942(8) 0.2057(2) 0.0331(6) Uani 1 1 d .
C64 C 1.0182(2) 0.14615(7) 0.59009(18) 0.0251(5) Uani 1 1 d .
C65 C 1.1273(2) 0.14632(7) 0.5812(2) 0.0296(6) Uani 1 1 d .
C66 C 1.1718(2) 0.17808(8) 0.5460(2) 0.0319(6) Uani 1 1 d .
H66 H 1.2421 0.1762 0.5372 0.038 Uiso 1 1 calc R
C67 C 1.1100(2) 0.21251(7) 0.5242(2) 0.0302(6) Uani 1 1 d .
C68 C 1.0058(2) 0.21506(8) 0.5370(2) 0.0329(6) Uani 1 1 d .
H68 H 0.9657 0.2389 0.5241 0.039 Uiso 1 1 calc R
C69 C 0.9607(2) 0.18239(8) 0.5689(2) 0.0322(6) Uani 1 1 d .
H69 H 0.8899 0.1846 0.5764 0.039 Uiso 1 1 calc R

loop_
_atom_site_aniso_label
_atom_site_aniso_U_11
_atom_site_aniso_U_22
_atom_site_aniso_U_33
_atom_site_aniso_U_23
_atom_site_aniso_U_13
_atom_site_aniso_U_12
O1 0.0201(9) 0.0265(9) 0.0303(10) -0.0072(7) 0.0086(8) -0.0050(7)
O2 0.0382(11) 0.0295(10) 0.0317(10) 0.0001(8) 0.0124(9) 0.0065(8)
O3 0.0257(10) 0.0361(10) 0.0310(10) -0.0085(8) 0.0120(8) -0.0018(8)
O4 0.0396(13) 0.0416(12) 0.0552(15) 0.0081(11) 0.0010(11) -0.0005(9)
O5 0.0663(16) 0.0468(13) 0.108(2) 0.0147(14) 0.0602(16) 0.0167(12)
O6 0.0568(15) 0.0468(13) 0.0879(19) 0.0138(12) 0.0474(14) 0.0025(11)
O7 0.0510(13) 0.0302(10) 0.0441(12) 0.0006(9) 0.0138(10) 0.0017(9)
N1 0.0293(12) 0.0276(11) 0.0320(12) -0.0069(10) 0.0112(10) -0.0020(9)
N2 0.0219(11) 0.0238(10) 0.0223(11) 0.0001(9) 0.0040(9) -0.0026(8)
N3 0.0193(10) 0.0239(10) 0.0214(11) -0.0019(8) 0.0063(9) -0.0028(8)
N4 0.0245(11) 0.0282(11) 0.0270(12) 0.0032(9) 0.0077(9) -0.0018(9)
N5 0.0199(11) 0.0301(11) 0.0296(12) -0.0063(9) 0.0090(9) -0.0033(9)
N6 0.0244(12) 0.0293(12) 0.0544(16) -0.0015(11) 0.0202(12) -0.0053(10)
N7 0.0391(14) 0.0346(13) 0.0389(14) -0.0014(11) 0.0139(12) 0.0028(11)
C1 0.0282(14) 0.0242(13) 0.0317(14) -0.0012(11) 0.0128(12) -0.0011(11)
C2 0.0252(14) 0.0279(13) 0.0321(14) -0.0046(11) 0.0110(11) -0.0009(11)
C3 0.0219(13) 0.0300(13) 0.0197(12) -0.0011(10) 0.0072(10) -0.0059(10)
C4 0.0246(14) 0.0290(13) 0.0276(14) -0.0024(11) 0.0078(11) 0.0006(11)
C5 0.0209(14) 0.0425(16) 0.0329(15) 0.0006(13) 0.0065(12) -0.0002(12)
C6 0.0255(14) 0.0372(15) 0.0265(14) -0.0035(12) 0.0050(11) -0.0109(11)
C7 0.0334(15) 0.0249(12) 0.0273(14) 0.0036(11) 0.0149(12) -0.0015(11)
C8 0.0246(13) 0.0267(12) 0.0176(12) 0.0006(10) 0.0085(10) -0.0054(10)
C9 0.0268(13) 0.0210(12) 0.0218(13) 0.0002(10) 0.0087(11) -0.0022(10)
C10 0.0209(13) 0.0248(12) 0.0272(14) -0.0011(11) 0.0069(11) -0.0009(10)
C11 0.0220(13) 0.0301(13) 0.0223(13) 0.0001(11) 0.0061(10) -0.0019(10)
C12 0.0459(17) 0.0292(14) 0.0331(15) -0.0092(12) 0.0141(13) -0.0018(12)
C13 0.0545(19) 0.0277(14) 0.0481(18) -0.0055(13) 0.0249(16) 0.0040(13)
C14 0.0257(14) 0.0294(13) 0.0392(16) 0.0052(12) 0.0126(12) 0.0004(11)
C15 0.0350(16) 0.0370(15) 0.0511(19) 0.0072(14) 0.0226(15) 0.0029(13)
C16 0.0256(15) 0.0397(16) 0.072(2) 0.0234(16) 0.0195(16) 0.0087(13)
C17 0.0278(16) 0.0451(17) 0.0432(18) 0.0116(14) 0.0050(13) -0.0012(13)
C18 0.0282(15) 0.0373(15) 0.0372(16) 0.0010(13) 0.0060(13) -0.0068(12)
C19 0.0228(13) 0.0290(13) 0.0347(15) 0.0027(12) 0.0079(11) -0.0043(11)
C20 0.0277(14) 0.0268(13) 0.0315(14) 0.0001(11) 0.0107(12) -0.0035(11)
C21 0.0210(13) 0.0278(13) 0.0252(13) -0.0014(10) 0.0063(11) -0.0029(10)
C22 0.0295(14) 0.0274(13) 0.0254(13) -0.0015(11) 0.0059(11) -0.0018(11)
C23 0.0291(15) 0.0381(15) 0.0388(16) -0.0054(13) 0.0186(13) 0.0003(12)
C24 0.0328(15) 0.0384(15) 0.0326(15) -0.0051(12) 0.0193(13) 0.0018(12)
C25 0.0306(15) 0.0245(13) 0.0274(14) -0.0002(11) 0.0089(12) -0.0016(11)
C26 0.0380(16) 0.0337(14) 0.0301(15) -0.0010(12) 0.0135(13) 0.0003(12)
C27 0.0443(17) 0.0379(15) 0.0228(14) -0.0019(12) 0.0097(13) -0.0029(13)
C28 0.0345(16) 0.0487(17) 0.0251(15) -0.0029(13) 0.0003(12) -0.0057(13)
C29 0.0292(15) 0.0394(15) 0.0285(14) -0.0003(12) 0.0087(12) -0.0014(12)
C30 0.0278(14) 0.0241(12) 0.0236(13) 0.0003(10) 0.0085(11) -0.0022(10)
C31 0.0235(13) 0.0331(14) 0.0293(14) -0.0051(11) 0.0099(11) -0.0030(11)
C32 0.0174(12) 0.0285(13) 0.0344(15) -0.0016(11) 0.0088(11) -0.0005(10)
C33 0.0256(14) 0.0282(13) 0.0302(14) -0.0044(11) 0.0132(11) -0.0045(11)
C34 0.0198(12) 0.0232(12) 0.0236(13) -0.0038(10) 0.0059(10) -0.0007(10)
C35 0.0253(13) 0.0263(13) 0.0194(12) -0.0056(10) 0.0071(11) -0.0067(10)
C36 0.0270(14) 0.0335(14) 0.0240(13) -0.0095(11) 0.0066(11) -0.0068(11)
C37 0.0294(15) 0.0401(15) 0.0263(14) -0.0085(12) 0.0098(12) -0.0037(12)
C38 0.0234(14) 0.0551(18) 0.0313(15) -0.0122(14) 0.0056(12) -0.0013(13)
C39 0.0258(16) 0.085(2) 0.0350(17) -0.0134(17) 0.0135(14) -0.0090(16)
C40 0.0390(17) 0.068(2) 0.0275(15) -0.0084(15) 0.0155(14) -0.0196(16)
C41 0.0336(15) 0.0421(16) 0.0243(14) -0.0073(12) 0.0109(12) -0.0111(13)
C42 0.0433(17) 0.0370(15) 0.0228(14) -0.0017(12) 0.0111(12) -0.0144(13)
C43 0.0390(16) 0.0293(14) 0.0231(13) -0.0055(11) 0.0076(12) -0.0085(12)
C44 0.0501(18) 0.0291(14) 0.0230(14) 0.0012(12) 0.0056(13) -0.0055(13)
C45 0.0414(17) 0.0283(14) 0.0302(15) -0.0017(12) -0.0015(13) 0.0015(12)
C46 0.0310(15) 0.0328(14) 0.0310(15) -0.0053(12) 0.0058(12) 0.0001(12)
C47 0.0305(14) 0.0272(13) 0.0240(13) -0.0016(11) 0.0058(11) -0.0024(11)
C48 0.0281(14) 0.0248(12) 0.0219(13) -0.0055(10) 0.0058(11) -0.0075(10)
C49 0.0304(15) 0.0257(13) 0.0329(15) 0.0020(11) 0.0115(12) -0.0009(11)
C50 0.0304(14) 0.0311(14) 0.0248(13) 0.0070(11) 0.0071(11) -0.0010(11)
C51 0.0389(16) 0.0322(14) 0.0258(14) 0.0051(11) 0.0095(12) -0.0043(12)
C52 0.0414(17) 0.0286(14) 0.0400(17) 0.0046(13) 0.0106(14) -0.0028(12)
C53 0.0493(19) 0.0383(16) 0.0392(17) 0.0039(14) 0.0127(15) 0.0038(14)
C54 0.057(2) 0.0333(15) 0.0280(15) -0.0017(12) 0.0072(14) 0.0056(14)
C55 0.051(2) 0.0347(16) 0.0353(16) 0.0038(13) 0.0055(14) -0.0129(14)
C56 0.0401(17) 0.0341(15) 0.0306(15) 0.0039(12) 0.0062(13) -0.0055(12)
C57 0.0461(18) 0.0404(16) 0.0318(16) 0.0061(13) 0.0078(14) -0.0178(14)
C58 0.0348(16) 0.0433(16) 0.0285(15) 0.0058(13) 0.0085(12) -0.0048(13)
C59 0.0340(17) 0.0526(19) 0.0411(17) 0.0038(15) 0.0117(14) -0.0102(14)
C60 0.0363(18) 0.054(2) 0.052(2) 0.0120(16) 0.0154(15) 0.0084(15)
C61 0.0418(18) 0.0401(16) 0.053(2) 0.0062(15) 0.0151(15) 0.0095(14)
C62 0.0383(17) 0.0361(15) 0.0433(17) 0.0032(13) 0.0147(14) -0.0058(13)
C63 0.0350(16) 0.0365(15) 0.0286(14) 0.0053(12) 0.0120(12) -0.0043(12)
C64 0.0224(13) 0.0311(13) 0.0198(13) -0.0060(10) 0.0045(10) -0.0015(10)
C65 0.0260(14) 0.0273(13) 0.0340(15) -0.0024(11) 0.0083(12) 0.0016(11)
C66 0.0259(14) 0.0376(15) 0.0350(15) -0.0017(12) 0.0141(12) -0.0012(12)
C67 0.0322(15) 0.0298(13) 0.0284(14) 0.0008(11) 0.0101(12) 0.0004(11)
C68 0.0311(15) 0.0311(14) 0.0337(15) -0.0007(12) 0.0076(12) 0.0075(12)
C69 0.0254(14) 0.0359(14) 0.0359(15) -0.0010(12) 0.0115(12) 0.0041(11)

loop_
_atom_type_symbol
_atom_type_description
_atom_type_scat_dispersion_real
_atom_type_scat_dispersion_imag
_atom_type_scat_source
C C 0.0033 0.0016 'International Tables Vol C Tables 4.2.6.8 and 6.1.1.4'
H H 0.0000 0.0000 'International Tables Vol C Tables 4.2.6.8 and 6.1.1.4'
N N 0.0061 0.0033 'International Tables Vol C Tables 4.2.6.8 and 6.1.1.4'
O O 0.0106 0.0060 'International Tables Vol C Tables 4.2.6.8 and 6.1.1.4'

loop_
_geom_angle_atom_site_label_1
_geom_angle_atom_site_label_2
_geom_angle_atom_site_label_3
_geom_angle
C3 O1 C2 117.01(18)
C14 O2 C13 117.5(2)
C25 O3 C24 116.69(19)
C12 N1 C23 114.0(2)
C12 N1 C1 116.0(2)
C23 N1 C1 112.9(2)
C33 N2 C11 112.59(19)
C33 N2 C22 114.22(19)
C11 N2 C22 112.19(19)
C9 N3 C10 109.18(18)
C9 N3 C34 109.98(18)
C10 N3 C34 111.86(18)
C49 N4 C21 116.1(2)
C49 N4 C20 112.8(2)
C21 N4 C20 115.49(19)
C64 N5 C31 119.0(2)
C64 N5 C32 119.99(19)
C31 N5 C32 115.49(19)
O5 N6 O4 124.7(3)
O5 N6 C65 117.2(3)
O4 N6 C65 118.0(2)
O7 N7 O6 123.9(2)
O7 N7 C67 118.2(2)
O6 N7 C67 117.9(2)
N1 C1 C2 109.0(2)
O1 C2 C1 108.0(2)
O1 C3 C4 124.1(2)
O1 C3 C8 115.8(2)
C4 C3 C8 120.1(2)
C5 C4 C3 120.3(2)
C4 C5 C6 120.3(2)
C7 C6 C5 119.4(2)
C6 C7 C8 121.8(2)
C7 C8 C3 118.1(2)
C7 C8 C9 121.6(2)
C3 C8 C9 120.3(2)
N3 C9 C8 113.36(19)
N3 C10 C11 111.81(19)
N2 C11 C10 115.6(2)
N1 C12 C13 114.7(2)
O2 C13 C12 109.4(2)
O2 C14 C19 115.7(2)
O2 C14 C15 123.8(3)
C19 C14 C15 120.5(3)
C16 C15 C14 119.4(3)
C15 C16 C17 121.6(3)
C18 C17 C16 118.7(3)
C17 C18 C19 121.6(3)
C18 C19 C14 118.1(2)
C18 C19 C20 122.9(3)
C14 C19 C20 119.0(2)
N4 C20 C19 111.00(19)
N4 C21 C22 116.1(2)
N2 C22 C21 110.3(2)
N1 C23 C24 117.1(2)
O3 C24 C23 109.5(2)
O3 C25 C26 124.0(2)
O3 C25 C30 114.9(2)
C26 C25 C30 121.1(2)
C27 C26 C25 119.1(3)
C28 C27 C26 121.2(3)
C27 C28 C29 119.5(3)
C30 C29 C28 120.8(2)
C29 C30 C25 118.2(2)
C29 C30 C31 122.9(2)
C25 C30 C31 118.9(2)
N5 C31 C30 113.1(2)
N5 C32 C33 112.8(2)
N2 C33 C32 111.30(19)
N3 C34 C35 111.96(18)
C48 C35 C36 119.6(2)
C48 C35 C34 118.8(2)
C36 C35 C34 121.5(2)
C35 C36 C37 123.1(2)
C35 C36 C41 119.9(2)
C37 C36 C41 117.0(2)
C38 C37 C36 121.9(3)
C37 C38 C39 120.3(3)
C40 C39 C38 120.7(3)
C39 C40 C41 120.9(3)
C42 C41 C40 121.3(3)
C42 C41 C36 119.5(2)
C40 C41 C36 119.2(3)
C41 C42 C43 121.7(2)
C42 C43 C44 121.9(2)
C42 C43 C48 119.3(2)
C44 C43 C48 118.8(2)
C45 C44 C43 121.3(2)
C44 C45 C46 120.4(3)
C47 C46 C45 120.4(3)
C46 C47 C48 122.1(2)
C35 C48 C47 123.1(2)
C35 C48 C43 119.9(2)
C47 C48 C43 116.9(2)
N4 C49 C50 112.1(2)
C63 C50 C51 119.7(2)
C63 C50 C49 122.5(2)
C51 C50 C49 117.7(2)
C50 C51 C52 122.4(2)
C50 C51 C56 120.2(3)
C52 C51 C56 117.4(2)
C53 C52 C51 121.8(3)
C52 C53 C54 120.6(3)
C55 C54 C53 119.0(3)
C54 C55 C56 122.6(3)
C57 C56 C55 122.2(3)
C57 C56 C51 119.2(3)
C55 C56 C51 118.5(3)
C58 C57 C56 121.4(3)
C57 C58 C59 121.1(3)
C57 C58 C63 119.7(3)
C59 C58 C63 119.1(3)
C60 C59 C58 122.1(3)
C59 C60 C61 119.2(3)
C62 C61 C60 121.4(3)
C61 C62 C63 121.8(3)
C50 C63 C62 123.8(2)
C50 C63 C58 119.7(2)
C62 C63 C58 116.5(3)
N5 C64 C69 123.2(2)
N5 C64 C65 122.0(2)
C69 C64 C65 114.8(2)
C66 C65 C64 124.0(2)
C66 C65 N6 114.9(2)
C64 C65 N6 120.6(2)
C67 C66 C65 118.1(2)
C66 C67 C68 120.7(2)
C66 C67 N7 119.2(2)
C68 C67 N7 120.0(2)
C67 C68 C69 120.2(2)
C68 C69 C64 121.9(2)

loop_
_geom_bond_atom_site_label_1
_geom_bond_atom_site_label_2
_geom_bond_distance
O1 C3 1.370(3)
O1 C2 1.436(3)
O2 C14 1.364(3)
O2 C13 1.427(3)
O3 C25 1.373(3)
O3 C24 1.426(3)
O4 N6 1.212(3)
O5 N6 1.204(3)
O6 N7 1.215(3)
O7 N7 1.207(3)
N1 C12 1.444(3)
N1 C23 1.460(3)
N1 C1 1.478(3)
N2 C33 1.454(3)
N2 C11 1.469(3)
N2 C22 1.469(3)
N3 C9 1.462(3)
N3 C10 1.467(3)
N3 C34 1.476(3)
N4 C49 1.446(3)
N4 C21 1.449(3)
N4 C20 1.471(3)
N5 C64 1.385(3)
N5 C31 1.461(3)
N5 C32 1.475(3)
N6 C65 1.483(3)
N7 C67 1.472(3)
C1 C2 1.517(4)
C3 C4 1.389(3)
C3 C8 1.408(3)
C4 C5 1.384(4)
C5 C6 1.390(4)
C6 C7 1.374(4)
C7 C8 1.401(3)
C8 C9 1.509(3)
C10 C11 1.528(3)
C12 C13 1.495(4)
C14 C19 1.397(4)
C14 C15 1.402(4)
C15 C16 1.353(4)
C16 C17 1.388(4)
C17 C18 1.384(4)
C18 C19 1.384(4)
C19 C20 1.514(4)
C21 C22 1.521(3)
C23 C24 1.520(4)
C25 C26 1.386(4)
C25 C30 1.407(3)
C26 C27 1.378(4)
C27 C28 1.370(4)
C28 C29 1.400(4)
C29 C30 1.380(4)
C30 C31 1.519(3)
C32 C33 1.528(4)
C34 C35 1.515(3)
C35 C48 1.410(3)
C35 C36 1.413(3)
C36 C37 1.436(4)
C36 C41 1.440(4)
C37 C38 1.355(4)
C38 C39 1.413(4)
C39 C40 1.355(5)
C40 C41 1.425(4)
C41 C42 1.387(4)
C42 C43 1.392(4)
C43 C44 1.429(4)
C43 C48 1.442(4)
C44 C45 1.352(4)
C45 C46 1.407(4)
C46 C47 1.359(4)
C47 C48 1.428(4)
C49 C50 1.511(4)
C50 C63 1.410(4)
C50 C51 1.417(4)
C51 C52 1.425(4)
C51 C56 1.435(4)
C52 C53 1.356(4)
C53 C54 1.434(4)
C54 C55 1.336(4)
C55 C56 1.428(4)
C56 C57 1.410(4)
C57 C58 1.383(4)
C58 C59 1.435(4)
C58 C63 1.451(4)
C59 C60 1.341(4)
C60 C61 1.425(4)
C61 C62 1.361(4)
C62 C63 1.432(4)
C64 C69 1.393(4)
C64 C65 1.410(3)
C65 C66 1.373(4)
C66 C67 1.366(4)
C67 C68 1.377(4)
C68 C69 1.377(4)

loop_
_geom_torsion_atom_site_label_1
_geom_torsion_atom_site_label_2
_geom_torsion_atom_site_label_3
_geom_torsion_atom_site_label_4
_geom_torsion
C12 N1 C1 C2 -124.3(2)
C23 N1 C1 C2 101.5(2)
C3 O1 C2 C1 170.84(19)
N1 C1 C2 O1 -169.88(19)
C2 O1 C3 C4 7.2(3)
C2 O1 C3 C8 -171.2(2)
O1 C3 C4 C5 179.9(2)
C8 C3 C4 C5 -1.8(4)
C3 C4 C5 C6 0.6(4)
C4 C5 C6 C7 0.6(4)
C5 C6 C7 C8 -0.5(4)
C6 C7 C8 C3 -0.6(3)
C6 C7 C8 C9 178.5(2)
O1 C3 C8 C7 -179.76(19)
C4 C3 C8 C7 1.8(3)
O1 C3 C8 C9 1.1(3)
C4 C3 C8 C9 -177.3(2)
C10 N3 C9 C8 159.28(19)
C34 N3 C9 C8 -77.6(2)
C7 C8 C9 N3 107.7(2)
C3 C8 C9 N3 -73.2(3)
C9 N3 C10 C11 -76.3(2)
C34 N3 C10 C11 161.74(19)
C33 N2 C11 C10 -80.8(3)
C22 N2 C11 C10 49.7(3)
N3 C10 C11 N2 -99.1(2)
C23 N1 C12 C13 -144.5(2)
C1 N1 C12 C13 81.7(3)
C14 O2 C13 C12 171.3(2)
N1 C12 C13 O2 -68.9(3)
C13 O2 C14 C19 -172.4(2)
C13 O2 C14 C15 8.1(4)
O2 C14 C15 C16 -177.4(2)
C19 C14 C15 C16 3.2(4)
C14 C15 C16 C17 -1.6(4)
C15 C16 C17 C18 -0.5(4)
C16 C17 C18 C19 1.0(4)
C17 C18 C19 C14 0.5(4)
C17 C18 C19 C20 -177.8(2)
O2 C14 C19 C18 177.9(2)
C15 C14 C19 C18 -2.6(4)
O2 C14 C19 C20 -3.7(3)
C15 C14 C19 C20 175.8(2)
C49 N4 C20 C19 -86.9(3)
C21 N4 C20 C19 136.2(2)
C18 C19 C20 N4 106.5(3)
C14 C19 C20 N4 -71.7(3)
C49 N4 C21 C22 -80.9(3)
C20 N4 C21 C22 54.6(3)
C33 N2 C22 C21 -87.9(2)
C11 N2 C22 C21 142.5(2)
N4 C21 C22 N2 -170.70(19)
C12 N1 C23 C24 -43.6(3)
C1 N1 C23 C24 91.6(3)
C25 O3 C24 C23 176.2(2)
N1 C23 C24 O3 -49.6(3)
C24 O3 C25 C26 10.4(3)
C24 O3 C25 C30 -169.7(2)
O3 C25 C26 C27 178.4(2)
C30 C25 C26 C27 -1.5(4)
C25 C26 C27 C28 -1.4(4)
C26 C27 C28 C29 2.4(4)
C27 C28 C29 C30 -0.6(4)
C28 C29 C30 C25 -2.2(4)
C28 C29 C30 C31 178.5(3)
O3 C25 C30 C29 -176.7(2)
C26 C25 C30 C29 3.2(4)
O3 C25 C30 C31 2.6(3)
C26 C25 C30 C31 -177.5(2)
C64 N5 C31 C30 -74.4(3)
C32 N5 C31 C30 131.8(2)
C29 C30 C31 N5 -9.5(3)
C25 C30 C31 N5 171.2(2)
C64 N5 C32 C33 -68.4(3)
C31 N5 C32 C33 85.1(3)
C11 N2 C33 C32 -78.3(2)
C22 N2 C33 C32 152.2(2)
N5 C32 C33 N2 -63.6(3)
C9 N3 C34 C35 157.62(19)
C10 N3 C34 C35 -80.9(2)
N3 C34 C35 C48 -81.4(3)
N3 C34 C35 C36 100.6(2)
C48 C35 C36 C37 -177.9(2)
C34 C35 C36 C37 0.2(4)
C48 C35 C36 C41 1.9(3)
C34 C35 C36 C41 179.9(2)
C35 C36 C37 C38 -179.8(2)
C41 C36 C37 C38 0.5(4)
C36 C37 C38 C39 1.0(4)
C37 C38 C39 C40 -1.4(4)
C38 C39 C40 C41 0.2(4)
C39 C40 C41 C42 -177.9(3)
C39 C40 C41 C36 1.3(4)
C35 C36 C41 C42 -2.1(4)
C37 C36 C41 C42 177.6(2)
C35 C36 C41 C40 178.7(2)
C37 C36 C41 C40 -1.6(4)
C40 C41 C42 C43 179.1(3)
C36 C41 C42 C43 -0.1(4)
C41 C42 C43 C44 -176.3(2)
C41 C42 C43 C48 2.5(4)
C42 C43 C44 C45 179.2(3)
C48 C43 C44 C45 0.5(4)
C43 C44 C45 C46 1.7(4)
C44 C45 C46 C47 -1.5(4)
C45 C46 C47 C48 -1.0(4)
C36 C35 C48 C47 179.3(2)
C34 C35 C48 C47 1.2(3)
C36 C35 C48 C43 0.5(3)
C34 C35 C48 C43 -177.5(2)
C46 C47 C48 C35 -175.8(2)
C46 C47 C48 C43 3.0(3)
C42 C43 C48 C35 -2.7(3)
C44 C43 C48 C35 176.1(2)
C42 C43 C48 C47 178.5(2)
C44 C43 C48 C47 -2.7(3)
C21 N4 C49 C50 -58.7(3)
C20 N4 C49 C50 164.7(2)
N4 C49 C50 C63 116.5(3)
N4 C49 C50 C51 -62.6(3)
C63 C50 C51 C52 -178.0(2)
C49 C50 C51 C52 1.1(4)
C63 C50 C51 C56 1.2(4)
C49 C50 C51 C56 -179.8(2)
C50 C51 C52 C53 177.5(3)
C56 C51 C52 C53 -1.6(4)
C51 C52 C53 C54 1.0(4)
C52 C53 C54 C55 -1.1(4)
C53 C54 C55 C56 1.8(4)
C54 C55 C56 C57 -179.7(3)
C54 C55 C56 C51 -2.4(4)
C50 C51 C56 C57 0.4(4)
C52 C51 C56 C57 179.6(3)
C50 C51 C56 C55 -177.0(2)
C52 C51 C56 C55 2.2(4)
C55 C56 C57 C58 176.0(3)
C51 C56 C57 C58 -1.3(4)
C56 C57 C58 C59 -177.5(3)
C56 C57 C58 C63 0.6(4)
C57 C58 C59 C60 178.9(3)
C63 C58 C59 C60 0.8(4)
C58 C59 C60 C61 -1.5(5)
C59 C60 C61 C62 1.4(5)
C60 C61 C62 C63 -0.5(5)
C51 C50 C63 C62 177.1(3)
C49 C50 C63 C62 -1.9(4)
C51 C50 C63 C58 -1.8(4)
C49 C50 C63 C58 179.2(2)
C61 C62 C63 C50 -179.1(3)
C61 C62 C63 C58 -0.2(4)
C57 C58 C63 C50 0.9(4)
C59 C58 C63 C50 179.1(3)
C57 C58 C63 C62 -178.0(3)
C59 C58 C63 C62 0.1(4)
C31 N5 C64 C69 -16.1(4)
C32 N5 C64 C69 136.5(3)
C31 N5 C64 C65 164.3(2)
C32 N5 C64 C65 -43.0(3)
N5 C64 C65 C66 174.0(2)
C69 C64 C65 C66 -5.6(4)
N5 C64 C65 N6 -14.8(4)
C69 C64 C65 N6 165.6(2)
O5 N6 C65 C66 -55.9(3)
O4 N6 C65 C66 121.4(3)
O5 N6 C65 C64 132.2(3)
O4 N6 C65 C64 -50.6(3)
C64 C65 C66 C67 4.3(4)
N6 C65 C66 C67 -167.3(2)
C65 C66 C67 C68 -0.3(4)
C65 C66 C67 N7 176.3(2)
O7 N7 C67 C66 -171.2(3)
O6 N7 C67 C66 8.1(4)
O7 N7 C67 C68 5.4(4)
O6 N7 C67 C68 -175.2(3)
C66 C67 C68 C69 -2.1(4)
N7 C67 C68 C69 -178.7(2)
C67 C68 C69 C64 0.6(4)
N5 C64 C69 C68 -176.6(2)
C65 C64 C69 C68 3.0(4)

loop_
_cod_related_entry_id
_cod_related_entry_database
_cod_related_entry_code
1 ChemSpider 21157122
